data_1553328
loop_
_publ_author_name
'Ndongo, Joseph T.'
'Mbing, Jos\'ephine N'
'Monteillier, Aymeric'
'Tala, Michel F.'
'R\"utten, Michael'
'Mombers, Daniel'
'Cuendet, Muriel'
'Pegnyemb, Dieudonn\'e E'
'Dittrich, Birger'
'Laatsch, Hartmut'

_publ_section_title
;
 Carbazole-, Aspidofractinine-, and Aspidocarpamine-Type Alkaloids from
 Pleiocarpa pycnantha.
;
_journal_issue 5
_journal_name_full 'Journal of natural products'
_journal_page_first 1193
_journal_page_last 1202
_journal_paper_doi 10.1021/acs.jnatprod.7b00958
_journal_volume 81
_journal_year 2018
_chemical_compound_source 'Extracted from stem-bark of Pleiocarpa pycnantha'
_chemical_formula_moiety 'C16 H13 N O4'
_chemical_formula_sum 'C16 H13 N O4'
_chemical_formula_weight 283.27
_chemical_name_common Evoxanthin
_space_group_crystal_system monoclinic
_space_group_IT_number 14
_space_group_name_Hall '-P 2ybc'
_space_group_name_H-M_alt 'P 1 21/c 1'
_atom_sites_solution_hydrogens geom
_audit_conform_dict_location ftp://ftp.iucr.org/pub/cif_core.dic
_audit_conform_dict_name cif_core.dic
_audit_conform_dict_version 2.3
_audit_creation_date '31-Jul-07 T12:22:58-00:00'
_audit_creation_method 'XD routine XDCIF'
_cell_angle_alpha 90
_cell_angle_beta 92.91(3)
_cell_angle_gamma 90
_cell_formula_units_Z 4
_cell_length_a 7.4572(8)
_cell_length_b 8.9283(10)
_cell_length_c 18.5642(19)
_cell_measurement_reflns_used 9258
_cell_measurement_temperature 100(2)
_cell_measurement_theta_max 33.2349
_cell_measurement_theta_min 2.1969
_cell_volume 1234.4(2)
_computing_cell_refinement 'SAINT V8.37A (Bruker AXS, 2013)'
_computing_data_collection 'APEX2 v2014.11-0'
_computing_data_reduction 'SAINT V8.37A (Bruker AXS, 2013)'
_computing_molecular_graphics 'Shelxle, H\"ubschle, (2011)'
_computing_publication_material 'enCIFer 1.5.1, CCDC, 2014'
_computing_structure_refinement
;
 Volkov, A.; Macchi, P.; Farrugia, L. J.; Gatti, C.;
 Mallinson, P. R.; Richter, T. and Koritsanszky, T. (2006)
 XD2006 - a computer program for multipole refinement,
 topological analysis and evaluation of intermolecular
 energies from experimental and theoretical structure factors.
;
_computing_structure_solution 'The structure was known'
_diffrn_ambient_temperature 100(2)
_diffrn_measured_fraction_theta_full 1.000
_diffrn_measured_fraction_theta_max 0.997
_diffrn_measurement_device_type 'Huber Type 512 with Bruker APEX I'
_diffrn_measurement_method '\f scans'
_diffrn_radiation_type MoK\a
_diffrn_radiation_wavelength 0.7107
_diffrn_reflns_av_R_equivalents 0.0986
_diffrn_reflns_av_unetI/netI 0.0363
_diffrn_reflns_Laue_measured_fraction_full 1.000
_diffrn_reflns_Laue_measured_fraction_max 0.997
_diffrn_reflns_limit_h_max 11
_diffrn_reflns_limit_h_min -11
_diffrn_reflns_limit_k_max 13
_diffrn_reflns_limit_k_min -13
_diffrn_reflns_limit_l_max 28
_diffrn_reflns_limit_l_min -28
_diffrn_reflns_number 74625
_diffrn_reflns_point_group_measured_fraction_full 1.000
_diffrn_reflns_point_group_measured_fraction_max 0.997
_diffrn_reflns_theta_full 25.241
_diffrn_reflns_theta_max 33.233
_diffrn_reflns_theta_min 2.197
_diffrn_source 'INCOATEC Mo Microsource'
_exptl_absorpt_coefficient_mu 0.111
_exptl_absorpt_correction_T_max 0.7465
_exptl_absorpt_correction_T_min 0.5156
_exptl_absorpt_correction_type empirical
_exptl_absorpt_process_details 'SADABS 2015/1'
_exptl_crystal_density_diffrn 1.524
_exptl_crystal_description plate
_exptl_crystal_F_000 592
_exptl_crystal_size_max 0.22
_exptl_crystal_size_mid 0.09
_exptl_crystal_size_min 0.08
_refine_diff_density_max 0.337
_refine_diff_density_min -0.273
_refine_diff_density_rms 0.058
_refine_ls_extinction_method none
_refine_ls_goodness_of_fit_ref 1.868
_refine_ls_matrix_type full
_refine_ls_number_parameters 203
_refine_ls_number_reflns 3677
_refine_ls_number_restraints 0
_refine_ls_R_factor_all 0.0694
_refine_ls_R_factor_gt 0.0424
_refine_ls_shift/su_max 0
_refine_ls_structure_factor_coef Fsqd
_refine_ls_weighting_details
;
calc w2 = 1/[s^2^(Fo^2^)] 
;
_refine_ls_weighting_scheme calc
_refine_ls_wR_factor_ref 0.08
_reflns_Friedel_coverage 0.000
_reflns_number_gt 3677
_reflns_number_total 4724
_reflns_threshold_expression 'I > 2\s(I)'
_cod_data_source_file np7b00958_si_001.cif
_cod_data_source_block evo
_cod_depositor_comments
;
The following automatic conversions were performed:

data name '_iucr_refine_instruction_details' was replaced with
'_iucr_refine_instructions_details' as specified in the replacement
file 'data/replacement-values/replacement_tags.lst'.

Automatic conversion script
Id: cif_correct_tags 9268 2022-04-12 08:56:07Z antanas 
;
_cod_original_sg_symbol_H-M 'P 21/c'
_cod_database_code 1553328
_shelx_space_group_comment
;
The symmetry employed for this 
refinement is uniquely defined by the 
following loop, which should always be 
used as a source of symmetry 
information in preference to the above 
space-group names. They are only intended 
as comments. 
;

loop_
_publ_contact_author
'Birger Dittrich'
'Joseph Thierry Ndongo'
'Jos\'ephine Ngo Mbing'
'Aymeric Monteillier'
'Michel Feussi Tala'
'Dieudonn\'e Emmanuel Pegnyemb'
'Muriel Cuendet'
'Hartmut Laatsch'

loop_
_space_group_symop_operation_xyz
+X,+Y,+Z
-X,1/2+Y,1/2-Z
-X,-Y,-Z
+X,1/2-Y,1/2+Z

loop_
_atom_local_axes_atom_label
_atom_local_axes_atom0
_atom_local_axes_ax1
_atom_local_axes_atom1
_atom_local_axes_atom2
_atom_local_axes_ax2
O(1) C(2) X O(1) C(1) Y
O(2) C(3) X O(2) C(1) Y
O(3) C(4) X O(3) C(16) Y
O(4) C(6) X O(4) C(5) Y
N(1) C(12) Z N(1) C(13) Y
C(1) DUM1 Z C(1) O(2) Y
C(2) C(14) X C(2) C(3) Y
C(3) O(2) Z C(3) C(4) Y
C(4) C(3) X C(4) C(5) Y
C(5) C(13) Z C(5) C(4) Y
C(6) O(4) Z C(6) C(5) Y
C(7) C(8) X C(7) C(12) Y
C(9) C(8) X C(9) C(10) Y
C(8) C(9) X C(8) C(7) Y
C(10) C(11) X C(10) C(9) Y
C(11) C(10) X C(11) C(12) Y
C(12) N(1) X C(12) C(7) Y
C(13) N(1) X C(13) C(14) Y
C(14) C(2) X C(14) C(13) Y
C(15) N(1) Z C(15) H(15C) X
C(16) O(3) Z C(16) H(16B) X
H(1A) C(1) Z H(1A) O(2) Y
H(1B) C(1) Z H(1B) O(2) Y
H(9) C(9) Z H(9) C(8) Y
H(8) C(8) Z H(8) C(9) Y
H(10) C(10) Z H(10) C(11) Y
H(11) C(11) Z H(11) C(10) Y
H(14) C(14) Z H(14) C(2) Y
H(15A) C(15) Z H(15A) N(1) Y
H(15B) C(15) Z H(15B) N(1) Y
H(15C) C(15) Z H(15C) N(1) Y
H(16A) C(16) Z H(16A) O(3) Y
H(16B) C(16) Z H(16B) O(3) Y
H(16C) C(16) Z H(16C) O(3) Y

loop_
_atom_site_label
_atom_site_type_symbol
_atom_site_fract_x
_atom_site_fract_y
_atom_site_fract_z
_atom_site_U_iso_or_equiv
_atom_site_adp_type
_atom_site_occupancy
_atom_site_symmetry_multiplicity
O(1) O 0.93583(11) 1.01502(8) 0.38734(3) 0.022 Uani 1 4
O(2) O 0.85181(11) 0.89529(8) 0.28063(3) 0.024 Uani 1 4
O(3) O 0.74081(10) 0.58727(9) 0.27241(3) 0.022 Uani 1 4
O(4) O 0.63978(13) 0.35347(9) 0.35593(4) 0.032 Uani 1 4
N(1) N 0.78606(11) 0.59506(9) 0.53763(4) 0.016 Uani 1 4
C(1) C 0.89488(15) 1.03880(12) 0.31169(5) 0.022 Uani 1 4
C(2) C 0.87066(13) 0.87690(11) 0.40223(5) 0.017 Uani 1 4
C(3) C 0.82001(13) 0.80410(12) 0.33813(4) 0.017 Uani 1 4
C(4) C 0.76643(13) 0.65778(11) 0.33761(4) 0.016 Uani 1 4
C(5) C 0.75162(13) 0.58314(11) 0.40577(5) 0.016 Uani 1 4
C(6) C 0.69138(14) 0.42803(11) 0.40934(5) 0.019 Uani 1 4
C(7) C 0.69568(13) 0.36109(11) 0.48159(5) 0.018 Uani 1 4
C(9) C 0.65314(16) 0.14117(12) 0.55558(6) 0.025 Uani 1 4
C(8) C 0.64907(15) 0.20957(12) 0.48892(6) 0.023 Uani 1 4
C(10) C 0.70857(16) 0.22397(12) 0.61719(6) 0.025 Uani 1 4
C(11) C 0.75434(14) 0.37299(11) 0.61179(5) 0.02 Uani 1 4
C(12) C 0.74543(13) 0.44526(11) 0.54360(5) 0.016 Uani 1 4
C(13) C 0.79942(13) 0.66210(11) 0.47063(4) 0.014 Uani 1 4
C(14) C 0.86450(13) 0.81146(11) 0.46865(4) 0.017 Uani 1 4
C(15) C 0.81166(16) 0.68371(12) 0.60391(5) 0.021 Uani 1 4
C(16) C 0.56022(14) 0.59093(13) 0.24281(5) 0.021 Uani 1 4
H(1A) H 0.7814 1.1146 0.3040 0.028(4) Uiso 1 4
H(1B) H 1.0095 1.0876 0.2863 0.026(4) Uiso 1 4
H(9) H 0.6145 0.0249 0.5604 0.029(4) Uiso 1 4
H(8) H 0.6091 0.1452 0.4414 0.023(4) Uiso 1 4
H(10) H 0.7147 0.1702 0.6695 0.022(4) Uiso 1 4
H(11) H 0.7976 0.4351 0.6596 0.017(3) Uiso 1 4
H(14) H 0.9071 0.8708 0.5174 0.017(3) Uiso 1 4
H(15A) H 0.9495 0.6730 0.6249 0.035(4) Uiso 1 4
H(15B) H 0.7218 0.6432 0.6437 0.023(4) Uiso 1 4
H(15C) H 0.7826 0.8005 0.5922 0.036(4) Uiso 1 4
H(16A) H 0.5111 0.7065 0.2427 0.030(4) Uiso 1 4
H(16B) H 0.4755 0.5213 0.2757 0.032(4) Uiso 1 4
H(16C) H 0.5556 0.5481 0.1875 0.036(4) Uiso 1 4

loop_
_atom_site_aniso_label
_atom_site_aniso_U_11
_atom_site_aniso_U_22
_atom_site_aniso_U_33
_atom_site_aniso_U_23
_atom_site_aniso_U_13
_atom_site_aniso_U_12
O(1) 0.0295(4) 0.0243(4) 0.0131(3) 0.0030(3) -0.0020(3) -0.0099(3)
O(2) 0.0294(4) 0.0307(4) 0.0106(3) 0.0002(3) 0.0005(3) -0.0076(3)
O(3) 0.0183(4) 0.0324(4) 0.0143(3) -0.0099(3) 0.0013(2) 0.0005(3)
O(4) 0.0518(6) 0.0203(4) 0.0232(3) -0.0056(3) -0.0141(3) -0.0054(4)
N(1) 0.0201(4) 0.0155(4) 0.0121(3) -0.0007(3) 0.0010(3) -0.0030(3)
C(1) 0.0232(6) 0.0277(6) 0.0136(4) 0.0040(4) -0.0008(3) -0.0073(4)
C(2) 0.0188(5) 0.0191(5) 0.0116(3) -0.0008(3) 0.0001(3) -0.0050(4)
C(3) 0.0174(5) 0.0244(5) 0.0101(3) -0.0016(3) 0.0009(3) -0.0032(4)
C(4) 0.0156(5) 0.0224(5) 0.0114(3) -0.0040(3) 0.0004(3) -0.0007(4)
C(5) 0.0148(5) 0.0188(5) 0.0135(3) -0.0034(3) -0.0003(3) -0.0010(4)
C(6) 0.0221(5) 0.0168(5) 0.0180(4) -0.0047(3) -0.0047(3) -0.0006(4)
C(7) 0.0170(5) 0.0149(5) 0.0210(4) -0.0021(3) -0.0007(3) -0.0007(4)
C(9) 0.0270(6) 0.0157(5) 0.0328(5) 0.0021(4) 0.0042(4) -0.0027(4)
C(8) 0.0216(5) 0.0165(5) 0.0298(5) -0.0026(4) -0.0003(4) -0.0020(4)
C(10) 0.0291(6) 0.0190(5) 0.0261(5) 0.0035(4) 0.0057(4) -0.0018(4)
C(11) 0.0248(6) 0.0179(5) 0.0187(4) 0.0022(4) 0.0045(4) -0.0013(4)
C(12) 0.0158(5) 0.0161(5) 0.0159(4) -0.0005(3) 0.0017(3) -0.0011(4)
C(13) 0.0151(5) 0.0163(5) 0.0115(3) -0.0016(3) 0.0004(3) -0.0022(4)
C(14) 0.0210(5) 0.0176(5) 0.0112(3) -0.0013(3) -0.0001(3) -0.0046(4)
C(15) 0.0307(6) 0.0199(5) 0.0121(3) -0.0004(3) 0.0007(4) -0.0041(4)
C(16) 0.0224(5) 0.0274(6) 0.0141(4) -0.0049(4) -0.0040(3) 0.0016(4)

loop_
_atom_type_symbol
_atom_type_description
_atom_type_scat_dispersion_real
_atom_type_scat_dispersion_imag
_atom_type_scat_source
C C 0.0033 0.0016 'International Tables Vol C Tables 4.2.6.8 and 6.1.1.4'
H H 0.0000 0.0000 'International Tables Vol C Tables 4.2.6.8 and 6.1.1.4'
N N 0.0061 0.0033 'International Tables Vol C Tables 4.2.6.8 and 6.1.1.4'
Si Si 0.0817 0.0704 'International Tables Vol C Tables 4.2.6.8 and 6.1.1.4'

loop_
_geom_angle_atom_site_label_1
_geom_angle_atom_site_label_2
_geom_angle_atom_site_label_3
_geom_angle
_geom_angle_site_symmetry_1
_geom_angle_site_symmetry_2
_geom_angle_site_symmetry_3
_geom_angle_publ_flag
C(4) O(3) C(16) 114.59(7) 1_555 1_555 1_555 yes
C(12) N(1) C(13) 121.13(7) 1_555 1_555 1_555 yes
O(1) C(2) C(3) 109.53(8) 1_555 1_555 1_555 yes
O(1) C(2) C(14) 126.87(8) 1_555 1_555 1_555 yes
C(3) C(2) C(14) 123.48(9) 1_555 1_555 1_555 yes
O(2) C(3) C(2) 109.75(9) 1_555 1_555 1_555 yes
O(2) C(3) C(4) 128.59(8) 1_555 1_555 1_555 yes
C(2) C(3) C(4) 121.30(8) 1_555 1_555 1_555 yes
O(3) C(4) C(3) 118.28(8) 1_555 1_555 1_555 yes
O(3) C(4) C(5) 123.42(9) 1_555 1_555 1_555 yes
C(3) C(4) C(5) 118.17(8) 1_555 1_555 1_555 yes
C(4) C(5) C(6) 121.15(8) 1_555 1_555 1_555 yes
C(4) C(5) C(13) 119.12(9) 1_555 1_555 1_555 yes
C(6) C(5) C(13) 119.72(8) 1_555 1_555 1_555 yes
O(4) C(6) C(5) 123.88(9) 1_555 1_555 1_555 yes
O(4) C(6) C(7) 120.27(10) 1_555 1_555 1_555 yes
C(5) C(6) C(7) 115.84(8) 1_555 1_555 1_555 yes
C(6) C(7) C(8) 119.12(9) 1_555 1_555 1_555 yes
C(6) C(7) C(12) 121.49(9) 1_555 1_555 1_555 yes
C(8) C(7) C(12) 119.39(9) 1_555 1_555 1_555 yes
C(8) C(9) C(10) 119.29(10) 1_555 1_555 1_555 yes
C(7) C(8) C(9) 121.26(10) 1_555 1_555 1_555 yes
C(9) C(10) C(11) 120.79(10) 1_555 1_555 1_555 yes
C(10) C(11) C(12) 120.21(9) 1_555 1_555 1_555 yes
N(1) C(12) C(7) 120.14(8) 1_555 1_555 1_555 yes
N(1) C(12) C(11) 120.86(8) 1_555 1_555 1_555 yes
C(7) C(12) C(11) 119.00(9) 1_555 1_555 1_555 yes
N(1) C(13) C(5) 121.16(9) 1_555 1_555 1_555 yes
N(1) C(13) C(14) 117.91(7) 1_555 1_555 1_555 yes
C(5) C(13) C(14) 120.93(8) 1_555 1_555 1_555 yes
C(2) C(14) C(13) 116.85(8) 1_555 1_555 1_555 yes

loop_
_geom_bond_atom_site_label_1
_geom_bond_atom_site_label_2
_geom_bond_distance
_geom_bond_site_symmetry_1
_geom_bond_site_symmetry_2
_geom_bond_publ_flag
O(1) C(2) 1.3591(11) 1_555 1_555 yes
O(2) C(3) 1.3727(11) 1_555 1_555 yes
O(3) C(4) 1.3691(10) 1_555 1_555 yes
O(3) C(16) 1.4289(12) 1_555 1_555 yes
O(4) C(6) 1.2393(11) 1_555 1_555 yes
N(1) C(12) 1.3770(12) 1_555 1_555 yes
N(1) C(13) 1.3884(11) 1_555 1_555 yes
C(1) H(1A) 1.0873 1_555 1_555 yes
C(1) H(1B) 1.0873 1_555 1_555 yes
C(2) C(3) 1.3913(12) 1_555 1_555 yes
C(2) C(14) 1.3672(12) 1_555 1_555 yes
C(3) C(4) 1.3660(14) 1_555 1_555 yes
C(4) C(5) 1.4393(12) 1_555 1_555 yes
C(5) C(6) 1.4584(14) 1_555 1_555 yes
C(5) C(13) 1.4249(11) 1_555 1_555 yes
C(6) C(7) 1.4672(13) 1_555 1_555 yes
C(7) C(8) 1.4050(14) 1_555 1_555 yes
C(7) C(12) 1.4087(12) 1_555 1_555 yes
C(9) C(8) 1.3791(15) 1_555 1_555 yes
C(9) C(10) 1.4062(15) 1_555 1_555 yes
C(9) H(9) 1.0822 1_555 1_555 yes
C(8) H(8) 1.0822 1_555 1_555 yes
C(10) C(11) 1.3785(14) 1_555 1_555 yes
C(10) H(10) 1.0823 1_555 1_555 yes
C(11) C(12) 1.4193(13) 1_555 1_555 yes
C(11) H(11) 1.0823 1_555 1_555 yes
C(13) C(14) 1.4202(13) 1_555 1_555 yes
C(14) H(14) 1.0822 1_555 1_555 yes
C(15) H(15A) 1.0848 1_555 1_555 yes
C(15) H(15B) 1.0848 1_555 1_555 yes
C(15) H(15C) 1.0848 1_555 1_555 yes
